data_7036228
loop_
_publ_author_name
'Zhao, Tiankun'
'Gr\"utzke, Martin'
'G\"otz, Kathrin H'
'Druzhenko, Tetiana'
'Huhn, Thomas'

_publ_section_title
;
 Synthesis and X-ray structure analysis of cytotoxic heptacoordinate
 sulfonamide salan titanium(iv)-bis-chelates.
;
_journal_issue 37
_journal_name_full 'Dalton transactions (Cambridge, England : 2003)'
_journal_page_first 16475
_journal_page_last 16485
_journal_paper_doi 10.1039/c5dt01618e
_journal_volume 44
_journal_year 2015
_chemical_formula_moiety 'C33 H39 N5 O12 S2 Ti, 2(C3 H6 O)'
_chemical_formula_sum 'C39 H51 N5 O14 S2 Ti'
_chemical_formula_weight 925.86
_chemical_name_systematic
; 
 ? 
;
_space_group_IT_number 15
_symmetry_cell_setting monoclinic
_symmetry_space_group_name_Hall '-C 2yc'
_symmetry_space_group_name_H-M 'C 1 2/c 1'
_atom_sites_solution_hydrogens geom
_atom_sites_solution_primary direct
_atom_sites_solution_secondary difmap
_audit_creation_method SHELXL-97
_audit_update_record
;
2014-10-27 deposited with the CCDC.
2015-08-20 downloaded from the CCDC.
;
_cell_angle_alpha 90.00
_cell_angle_beta 93.133(3)
_cell_angle_gamma 90.00
_cell_formula_units_Z 8
_cell_length_a 38.9176(16)
_cell_length_b 10.0754(5)
_cell_length_c 21.8768(8)
_cell_measurement_reflns_used 37924
_cell_measurement_temperature 100(2)
_cell_measurement_theta_max 27.22
_cell_measurement_theta_min 1.85
_cell_volume 8565.3(6)
_computing_cell_refinement 'STOE X-AREA'
_computing_data_collection 'STOE X-AREA'
_computing_data_reduction 'STOE X-RED'
_computing_molecular_graphics 'Ortep-3 for Windows (Farrugia, 1997)'
_computing_publication_material 'SHELXL-97 (Sheldrick, 1997)'
_computing_structure_refinement 'SHELXL-97 (Sheldrick, 1997)'
_computing_structure_solution 'SHELXS-97 (Sheldrick, 1990)'
_diffrn_ambient_temperature 100(2)
_diffrn_detector_area_resol_mean 6.67
_diffrn_measured_fraction_theta_full 0.984
_diffrn_measured_fraction_theta_max 0.984
_diffrn_measurement_device_type 'STOE IPDS 2T'
_diffrn_measurement_method 'rotation method'
_diffrn_radiation_monochromator graphite
_diffrn_radiation_source 'fine-focus sealed tube'
_diffrn_radiation_type MoK\a
_diffrn_radiation_wavelength 0.71073
_diffrn_reflns_av_R_equivalents 0.1041
_diffrn_reflns_av_sigmaI/netI 0.0594
_diffrn_reflns_limit_h_max 48
_diffrn_reflns_limit_h_min -49
_diffrn_reflns_limit_k_max 12
_diffrn_reflns_limit_k_min -12
_diffrn_reflns_limit_l_max 27
_diffrn_reflns_limit_l_min -27
_diffrn_reflns_number 58758
_diffrn_reflns_theta_full 26.91
_diffrn_reflns_theta_max 26.91
_diffrn_reflns_theta_min 1.86
_exptl_absorpt_coefficient_mu 0.370
_exptl_absorpt_correction_T_max 0.8801
_exptl_absorpt_correction_T_min 0.7069
_exptl_absorpt_correction_type integration
_exptl_absorpt_process_details
;
'X-SHAPE 2.07 (03-Aug-2005) Stoe & Cie, Darmstadt, Germany'
;
_exptl_crystal_colour orange
_exptl_crystal_density_diffrn 1.436
_exptl_crystal_density_method 'not measured'
_exptl_crystal_description block
_exptl_crystal_F_000 3888
_exptl_crystal_size_max 0.400
_exptl_crystal_size_mid 0.300
_exptl_crystal_size_min 0.200
_refine_diff_density_max 0.445
_refine_diff_density_min -0.377
_refine_diff_density_rms 0.058
_refine_ls_extinction_method none
_refine_ls_goodness_of_fit_ref 1.022
_refine_ls_hydrogen_treatment constr
_refine_ls_matrix_type full
_refine_ls_number_parameters 556
_refine_ls_number_reflns 9115
_refine_ls_number_restraints 0
_refine_ls_restrained_S_all 1.022
_refine_ls_R_factor_all 0.0689
_refine_ls_R_factor_gt 0.0436
_refine_ls_shift/su_max 0.003
_refine_ls_shift/su_mean 0.000
_refine_ls_structure_factor_coef Fsqd
_refine_ls_weighting_details 'calc w=1/[\s^2^(Fo^2^)+(0.0390P)^2^+2.9339P] where P=(Fo^2^+2Fc^2^)/3'
_refine_ls_weighting_scheme calc
_refine_ls_wR_factor_gt 0.0835
_refine_ls_wR_factor_ref 0.0901
_reflns_number_gt 6945
_reflns_number_total 9115
_reflns_threshold_expression >2sigma(I)
_cod_data_source_file c5dt01618e2.cif
_cod_data_source_block shelxl
_cod_depositor_comments 'Adding full bibliography for 7036228--7036229.cif.'
_cod_original_sg_symbol_H-M 'C 2/c'
_cod_original_formula_sum 'C39 H51 N5 O14 S2 Ti '
_cod_database_code 7036228

loop_
_symmetry_equiv_pos_as_xyz
'x, y, z'
'-x, y, -z+1/2'
'x+1/2, y+1/2, z'
'-x+1/2, y+1/2, -z+1/2'
'-x, -y, -z'
'x, -y, z-1/2'
'-x+1/2, -y+1/2, -z'
'x+1/2, -y+1/2, z-1/2'

loop_
_atom_site_label
_atom_site_type_symbol
_atom_site_fract_x
_atom_site_fract_y
_atom_site_fract_z
_atom_site_U_iso_or_equiv
_atom_site_adp_type
_atom_site_occupancy
_atom_site_symmetry_multiplicity
_atom_site_calc_flag
_atom_site_refinement_flags
Ti1 Ti 0.108189(9) 0.55269(4) 0.340336(18) 0.01296(9) Uani 1 1 d .
S1 S 0.030686(13) 0.92134(5) 0.07087(3) 0.01650(12) Uani 1 1 d .
S2 S 0.239425(13) 0.01064(5) 0.34692(3) 0.01823(12) Uani 1 1 d .
O1 O 0.01033(4) 0.45705(16) 0.39686(8) 0.0210(3) Uani 1 1 d .
O2 O 0.05920(3) 0.48062(14) 0.34790(7) 0.0154(3) Uani 1 1 d .
O3 O 0.16501(4) 0.78269(16) 0.46756(8) 0.0243(4) Uani 1 1 d .
O4 O 0.14517(4) 0.66073(15) 0.38719(7) 0.0180(3) Uani 1 1 d .
O5 O 0.26371(4) 0.06299(17) 0.30613(8) 0.0242(4) Uani 1 1 d .
O6 O 0.22585(4) -0.12014(16) 0.33752(8) 0.0260(4) Uani 1 1 d .
O7 O 0.05099(4) 1.03108(15) 0.05182(8) 0.0215(3) Uani 1 1 d .
O8 O 0.02398(4) 0.81053(15) 0.03077(7) 0.0207(3) Uani 1 1 d .
O9 O 0.27910(4) 0.05460(19) 0.53976(9) 0.0346(4) Uani 1 1 d .
O10 O -0.06719(4) 1.06905(15) 0.13970(8) 0.0228(3) Uani 1 1 d .
O11 O 0.12559(3) 0.38879(14) 0.36580(7) 0.0159(3) Uani 1 1 d .
O12 O 0.09239(4) 0.70746(14) 0.30142(7) 0.0154(3) Uani 1 1 d .
N1 N 0.09000(4) 0.60526(17) 0.43037(8) 0.0145(4) Uani 1 1 d .
N2 N 0.15727(4) 0.54646(17) 0.28274(8) 0.0147(4) Uani 1 1 d .
N3 N 0.08993(4) 0.46435(17) 0.24324(8) 0.0144(4) Uani 1 1 d .
N4 N 0.25866(4) 0.01144(18) 0.41569(9) 0.0180(4) Uani 1 1 d .
N5 N -0.00675(4) 0.98155(17) 0.08718(9) 0.0164(4) Uani 1 1 d .
C1 C 0.15169(5) 0.3023(2) 0.35985(10) 0.0155(4) Uani 1 1 d .
C2 C 0.14692(5) 0.1697(2) 0.37479(11) 0.0189(5) Uani 1 1 d .
H2 H 0.1258 0.1417 0.3879 0.023 Uiso 1 1 calc R
C3 C 0.17345(5) 0.0788(2) 0.37031(11) 0.0183(4) Uani 1 1 d .
H3 H 0.1705 -0.0096 0.3811 0.022 Uiso 1 1 calc R
C4 C 0.20485(5) 0.1235(2) 0.34914(11) 0.0173(4) Uani 1 1 d .
C5 C 0.20922(5) 0.2549(2) 0.33213(10) 0.0172(4) Uani 1 1 d .
H5 H 0.2300 0.2817 0.3172 0.021 Uiso 1 1 calc R
C6 C 0.18296(5) 0.3470(2) 0.33712(10) 0.0162(4) Uani 1 1 d .
C7 C 0.18766(5) 0.4896(2) 0.31974(10) 0.0164(4) Uani 1 1 d .
H7A H 0.2080 0.4972 0.2962 0.020 Uiso 1 1 calc R
H7B H 0.1916 0.5418 0.3567 0.020 Uiso 1 1 calc R
C8 C 0.07803(5) 0.7564(2) 0.24907(10) 0.0148(4) Uani 1 1 d .
C9 C 0.08249(5) 0.8907(2) 0.23479(10) 0.0175(4) Uani 1 1 d .
H9 H 0.0947 0.9457 0.2622 0.021 Uiso 1 1 calc R
C10 C 0.06881(5) 0.9415(2) 0.18022(11) 0.0184(4) Uani 1 1 d .
H10 H 0.0720 1.0303 0.1705 0.022 Uiso 1 1 calc R
C11 C 0.05012(5) 0.8581(2) 0.13957(10) 0.0166(4) Uani 1 1 d .
C12 C 0.04574(5) 0.7245(2) 0.15318(10) 0.0160(4) Uani 1 1 d .
H12 H 0.0334 0.6701 0.1256 0.019 Uiso 1 1 calc R
C13 C 0.05966(5) 0.6721(2) 0.20750(10) 0.0156(4) Uani 1 1 d .
C14 C 0.05649(5) 0.5260(2) 0.22020(10) 0.0165(4) Uani 1 1 d .
H14A H 0.0484 0.4812 0.1829 0.020 Uiso 1 1 calc R
H14B H 0.0395 0.5128 0.2504 0.020 Uiso 1 1 calc R
C15 C 0.15154(5) 0.4636(2) 0.22680(10) 0.0158(4) Uani 1 1 d .
H15A H 0.1537 0.3704 0.2375 0.019 Uiso 1 1 calc R
H15B H 0.1688 0.4842 0.1980 0.019 Uiso 1 1 calc R
C16 C 0.11623(5) 0.4901(2) 0.19770(10) 0.0160(4) Uani 1 1 d .
H16A H 0.1147 0.5815 0.1840 0.019 Uiso 1 1 calc R
H16B H 0.1121 0.4329 0.1624 0.019 Uiso 1 1 calc R
C17 C 0.16696(5) 0.6834(2) 0.26430(10) 0.0176(4) Uani 1 1 d .
H17A H 0.1875 0.6799 0.2418 0.026 Uiso 1 1 calc R
H17B H 0.1711 0.7371 0.3002 0.026 Uiso 1 1 calc R
H17C H 0.1486 0.7214 0.2390 0.026 Uiso 1 1 calc R
C18 C 0.08380(5) 0.3187(2) 0.24708(11) 0.0181(4) Uani 1 1 d .
H18A H 0.0762 0.2857 0.2075 0.027 Uiso 1 1 calc R
H18B H 0.0665 0.3017 0.2757 0.027 Uiso 1 1 calc R
H18C H 0.1048 0.2750 0.2605 0.027 Uiso 1 1 calc R
C19 C 0.23871(5) -0.0449(2) 0.46494(11) 0.0239(5) Uani 1 1 d .
H19A H 0.2282 -0.1281 0.4517 0.029 Uiso 1 1 calc R
H19B H 0.2206 0.0160 0.4754 0.029 Uiso 1 1 calc R
C20 C 0.26350(6) -0.0676(3) 0.52010(13) 0.0329(6) Uani 1 1 d .
H20A H 0.2512 -0.1057 0.5532 0.040 Uiso 1 1 calc R
H20B H 0.2812 -0.1299 0.5094 0.040 Uiso 1 1 calc R
C21 C 0.29845(6) 0.1083(3) 0.49243(12) 0.0296(6) Uani 1 1 d .
H21A H 0.3164 0.0462 0.4827 0.036 Uiso 1 1 calc R
H21B H 0.3094 0.1900 0.5066 0.036 Uiso 1 1 calc R
C22 C 0.27588(6) 0.1364(2) 0.43505(12) 0.0228(5) Uani 1 1 d .
H22A H 0.2589 0.2034 0.4434 0.027 Uiso 1 1 calc R
H22B H 0.2898 0.1691 0.4028 0.027 Uiso 1 1 calc R
C23 C -0.00712(5) 1.1079(2) 0.12055(11) 0.0205(5) Uani 1 1 d .
H23A H 0.0084 1.1707 0.1029 0.025 Uiso 1 1 calc R
H23B H 0.0003 1.0942 0.1631 0.025 Uiso 1 1 calc R
C24 C -0.04348(6) 1.1612(2) 0.11599(12) 0.0236(5) Uani 1 1 d .
H24A H -0.0444 1.2438 0.1386 0.028 Uiso 1 1 calc R
H24B H -0.0501 1.1798 0.0735 0.028 Uiso 1 1 calc R
C25 C -0.03200(5) 0.8855(2) 0.10885(11) 0.0198(5) Uani 1 1 d .
H25A H -0.0259 0.8604 0.1509 0.024 Uiso 1 1 calc R
H25B H -0.0321 0.8060 0.0838 0.024 Uiso 1 1 calc R
C26 C -0.06718(5) 0.9497(2) 0.10465(11) 0.0215(5) Uani 1 1 d .
H26A H -0.0737 0.9696 0.0622 0.026 Uiso 1 1 calc R
H26B H -0.0840 0.8886 0.1197 0.026 Uiso 1 1 calc R
C30 C 0.14339(5) 0.7124(2) 0.44123(10) 0.0172(4) Uani 1 1 d .
C31 C 0.11034(5) 0.6763(2) 0.46965(10) 0.0161(4) Uani 1 1 d .
C32 C 0.10014(5) 0.7108(2) 0.52709(11) 0.0195(5) Uani 1 1 d .
H32 H 0.1145 0.7601 0.5538 0.023 Uiso 1 1 calc R
C33 C 0.06785(5) 0.6698(2) 0.54378(11) 0.0200(5) Uani 1 1 d .
H33 H 0.0604 0.6907 0.5823 0.024 Uiso 1 1 calc R
C34 C 0.04663(5) 0.5975(2) 0.50281(11) 0.0191(5) Uani 1 1 d .
H34 H 0.0249 0.5701 0.5132 0.023 Uiso 1 1 calc R
C35 C 0.05873(5) 0.5675(2) 0.44626(10) 0.0152(4) Uani 1 1 d .
C36 C 0.04002(5) 0.4953(2) 0.39394(10) 0.0163(4) Uani 1 1 d .
O21 O 0.14721(4) 0.73455(18) 0.10893(8) 0.0312(4) Uani 1 1 d .
O20 O 0.13941(5) 0.1638(2) 0.16370(11) 0.0466(5) Uani 1 1 d .
C61 C 0.13141(5) 0.7724(2) 0.06279(11) 0.0218(5) Uani 1 1 d .
C51 C 0.16912(7) 0.1305(3) 0.16273(13) 0.0330(6) Uani 1 1 d .
C62 C 0.10828(6) 0.6807(2) 0.02515(12) 0.0259(5) Uani 1 1 d .
H62A H 0.1092 0.5935 0.0429 0.039 Uiso 1 1 calc R
H62B H 0.1158 0.6766 -0.0159 0.039 Uiso 1 1 calc R
H62C H 0.0851 0.7133 0.0244 0.039 Uiso 1 1 calc R
C60 C 0.13408(7) 0.9128(2) 0.04060(12) 0.0294(5) Uani 1 1 d .
H60A H 0.1126 0.9578 0.0454 0.044 Uiso 1 1 calc R
H60B H 0.1392 0.9127 -0.0018 0.044 Uiso 1 1 calc R
H60C H 0.1521 0.9578 0.0641 0.044 Uiso 1 1 calc R
C52 C 0.19254(9) 0.2126(4) 0.12629(19) 0.0675(11) Uani 1 1 d .
H52A H 0.1975 0.1661 0.0895 0.101 Uiso 1 1 calc R
H52B H 0.2136 0.2289 0.1500 0.101 Uiso 1 1 calc R
H52C H 0.1816 0.2956 0.1159 0.101 Uiso 1 1 calc R
C50 C 0.18220(13) 0.0086(4) 0.1942(2) 0.0842(16) Uani 1 1 d .
H50A H 0.1688 -0.0094 0.2288 0.126 Uiso 1 1 calc R
H50B H 0.2058 0.0212 0.2079 0.126 Uiso 1 1 calc R
H50C H 0.1805 -0.0650 0.1663 0.126 Uiso 1 1 calc R

loop_
_atom_site_aniso_label
_atom_site_aniso_U_11
_atom_site_aniso_U_22
_atom_site_aniso_U_33
_atom_site_aniso_U_23
_atom_site_aniso_U_13
_atom_site_aniso_U_12
Ti1 0.01253(16) 0.01442(18) 0.01196(19) 0.00062(15) 0.00098(13) 0.00049(14)
S1 0.0166(2) 0.0175(3) 0.0154(3) 0.0026(2) 0.00148(19) 0.00346(19)
S2 0.0139(2) 0.0196(3) 0.0211(3) -0.0028(2) 0.0003(2) 0.00338(19)
O1 0.0150(7) 0.0256(8) 0.0227(9) -0.0001(7) 0.0029(6) -0.0014(6)
O2 0.0131(6) 0.0183(7) 0.0149(8) 0.0006(6) 0.0020(5) -0.0003(5)
O3 0.0219(8) 0.0279(9) 0.0229(9) -0.0058(7) 0.0002(7) -0.0079(7)
O4 0.0167(7) 0.0218(8) 0.0155(8) -0.0016(6) 0.0016(6) -0.0029(6)
O5 0.0178(7) 0.0336(9) 0.0216(9) -0.0013(7) 0.0049(6) 0.0050(7)
O6 0.0211(8) 0.0214(8) 0.0349(11) -0.0086(7) -0.0042(7) 0.0028(6)
O7 0.0203(7) 0.0238(8) 0.0207(9) 0.0072(7) 0.0027(6) 0.0012(6)
O8 0.0241(8) 0.0212(8) 0.0168(9) -0.0007(6) 0.0015(6) 0.0064(6)
O9 0.0347(9) 0.0454(11) 0.0230(10) 0.0024(8) -0.0055(7) -0.0048(8)
O10 0.0233(8) 0.0211(8) 0.0249(9) 0.0019(7) 0.0102(7) 0.0032(6)
O11 0.0133(6) 0.0175(7) 0.0172(8) 0.0013(6) 0.0026(6) 0.0022(6)
O12 0.0186(7) 0.0148(7) 0.0128(8) 0.0002(6) -0.0004(6) 0.0006(6)
N1 0.0151(8) 0.0132(8) 0.0151(10) 0.0016(7) 0.0008(7) 0.0015(7)
N2 0.0159(8) 0.0141(8) 0.0141(9) 0.0009(7) 0.0001(7) -0.0004(7)
N3 0.0150(8) 0.0139(9) 0.0145(9) 0.0018(7) 0.0013(7) 0.0008(7)
N4 0.0145(8) 0.0179(9) 0.0212(11) 0.0027(8) -0.0011(7) 0.0001(7)
N5 0.0155(8) 0.0135(9) 0.0203(10) -0.0002(7) 0.0020(7) 0.0012(7)
C1 0.0141(9) 0.0191(11) 0.0132(11) 0.0006(8) -0.0011(8) 0.0031(8)
C2 0.0149(10) 0.0202(11) 0.0217(12) 0.0017(9) 0.0026(8) -0.0013(8)
C3 0.0180(10) 0.0170(11) 0.0196(12) 0.0017(9) -0.0009(8) 0.0001(8)
C4 0.0139(9) 0.0191(11) 0.0188(12) -0.0004(9) -0.0005(8) 0.0026(8)
C5 0.0122(9) 0.0233(11) 0.0159(12) -0.0012(9) 0.0005(8) -0.0009(8)
C6 0.0154(9) 0.0196(11) 0.0136(11) -0.0005(8) -0.0001(8) -0.0003(8)
C7 0.0131(9) 0.0216(11) 0.0147(11) 0.0017(9) 0.0010(8) 0.0006(8)
C8 0.0134(9) 0.0180(10) 0.0132(11) 0.0017(8) 0.0011(8) 0.0029(8)
C9 0.0180(10) 0.0159(10) 0.0185(12) -0.0008(9) 0.0005(8) 0.0006(8)
C10 0.0209(10) 0.0144(10) 0.0200(12) 0.0033(9) 0.0019(8) 0.0018(8)
C11 0.0173(9) 0.0181(11) 0.0146(11) 0.0009(8) 0.0022(8) 0.0031(8)
C12 0.0126(9) 0.0182(10) 0.0172(12) -0.0015(8) 0.0003(8) 0.0017(8)
C13 0.0136(9) 0.0168(10) 0.0165(11) 0.0000(8) 0.0022(8) 0.0027(8)
C14 0.0159(9) 0.0175(11) 0.0155(11) 0.0008(8) -0.0029(8) -0.0003(8)
C15 0.0162(9) 0.0164(10) 0.0149(11) -0.0003(8) 0.0033(8) 0.0010(8)
C16 0.0180(9) 0.0178(10) 0.0121(11) -0.0012(8) 0.0011(8) 0.0007(8)
C17 0.0173(10) 0.0171(11) 0.0188(12) 0.0021(9) 0.0037(8) -0.0007(8)
C18 0.0222(10) 0.0152(10) 0.0170(12) -0.0004(8) 0.0004(8) -0.0003(8)
C19 0.0194(10) 0.0267(12) 0.0256(14) 0.0064(10) 0.0011(9) -0.0033(9)
C20 0.0312(12) 0.0368(15) 0.0305(15) 0.0128(12) -0.0011(11) -0.0040(11)
C21 0.0274(12) 0.0323(14) 0.0283(15) 0.0016(11) -0.0071(10) -0.0074(10)
C22 0.0223(11) 0.0189(11) 0.0270(14) -0.0009(9) -0.0012(9) -0.0026(9)
C23 0.0233(11) 0.0161(10) 0.0223(13) -0.0014(9) 0.0036(9) -0.0025(9)
C24 0.0288(12) 0.0178(11) 0.0252(13) 0.0036(9) 0.0112(10) 0.0048(9)
C25 0.0201(10) 0.0158(11) 0.0237(13) -0.0002(9) 0.0027(9) -0.0009(8)
C26 0.0189(10) 0.0232(11) 0.0224(13) 0.0003(10) 0.0024(9) -0.0019(9)
C30 0.0177(10) 0.0177(11) 0.0161(12) 0.0000(9) 0.0007(8) 0.0017(8)
C31 0.0179(10) 0.0136(10) 0.0167(12) 0.0016(8) -0.0002(8) 0.0025(8)
C32 0.0222(10) 0.0175(11) 0.0186(12) -0.0023(9) 0.0001(9) 0.0009(8)
C33 0.0232(11) 0.0209(11) 0.0162(12) 0.0008(9) 0.0047(9) 0.0043(9)
C34 0.0159(10) 0.0212(11) 0.0204(12) 0.0016(9) 0.0036(8) 0.0039(8)
C35 0.0144(9) 0.0128(10) 0.0186(12) 0.0026(8) 0.0019(8) 0.0029(8)
C36 0.0170(9) 0.0133(10) 0.0189(12) 0.0032(8) 0.0029(8) 0.0044(8)
O21 0.0322(9) 0.0378(10) 0.0229(10) 0.0043(8) -0.0042(7) 0.0014(8)
O20 0.0425(12) 0.0413(12) 0.0572(15) -0.0198(10) 0.0139(10) -0.0026(9)
C61 0.0183(10) 0.0278(12) 0.0196(13) -0.0025(10) 0.0050(9) 0.0030(9)
C51 0.0395(15) 0.0304(14) 0.0289(15) -0.0148(11) 0.0005(11) -0.0050(11)
C62 0.0231(11) 0.0273(13) 0.0275(14) -0.0038(10) 0.0028(10) 0.0008(9)
C60 0.0363(13) 0.0259(13) 0.0255(14) -0.0008(10) -0.0021(11) -0.0011(10)
C52 0.054(2) 0.084(3) 0.067(3) -0.021(2) 0.0264(19) -0.0272(19)
C50 0.133(4) 0.042(2) 0.070(3) -0.0109(19) -0.062(3) 0.014(2)

loop_
_atom_type_symbol
_atom_type_description
_atom_type_scat_dispersion_real
_atom_type_scat_dispersion_imag
_atom_type_scat_source
C C 0.0033 0.0016 'International Tables Vol C Tables 4.2.6.8 and 6.1.1.4'
H H 0.0000 0.0000 'International Tables Vol C Tables 4.2.6.8 and 6.1.1.4'
N N 0.0061 0.0033 'International Tables Vol C Tables 4.2.6.8 and 6.1.1.4'
O O 0.0106 0.0060 'International Tables Vol C Tables 4.2.6.8 and 6.1.1.4'
S S 0.1246 0.1234 'International Tables Vol C Tables 4.2.6.8 and 6.1.1.4'
Ti Ti 0.2776 0.4457 'International Tables Vol C Tables 4.2.6.8 and 6.1.1.4'

loop_
_geom_angle_atom_site_label_1
_geom_angle_atom_site_label_2
_geom_angle_atom_site_label_3
_geom_angle
O11 Ti1 O12 170.21(7)
O11 Ti1 O4 95.06(6)
O12 Ti1 O4 89.38(6)
O11 Ti1 O2 89.21(6)
O12 Ti1 O2 92.75(6)
O4 Ti1 O2 141.42(6)
O11 Ti1 N1 94.33(7)
O12 Ti1 N1 95.36(7)
O4 Ti1 N1 70.91(6)
O2 Ti1 N1 70.53(6)
O11 Ti1 N2 80.98(6)
O12 Ti1 N2 92.01(6)
O4 Ti1 N2 73.19(6)
O2 Ti1 N2 145.08(6)
N1 Ti1 N2 143.21(6)
O11 Ti1 N3 91.22(6)
O12 Ti1 N3 80.22(6)
O4 Ti1 N3 144.99(6)
O2 Ti1 N3 72.91(6)
N1 Ti1 N3 142.91(6)
N2 Ti1 N3 73.88(6)
O7 S1 O8 120.46(10)
O7 S1 N5 106.80(9)
O8 S1 N5 106.71(9)
O7 S1 C11 107.98(10)
O8 S1 C11 107.16(10)
N5 S1 C11 107.07(10)
O6 S2 O5 119.99(10)
O6 S2 N4 106.40(10)
O5 S2 N4 106.56(9)
O6 S2 C4 108.74(10)
O5 S2 C4 108.03(10)
N4 S2 C4 106.36(10)
C36 O2 Ti1 126.82(13)
C30 O4 Ti1 126.99(13)
C21 O9 C20 110.0(2)
C26 O10 C24 109.51(17)
C1 O11 Ti1 143.92(14)
C8 O12 Ti1 144.02(14)
C35 N1 C31 119.85(19)
C35 N1 Ti1 120.45(14)
C31 N1 Ti1 119.69(13)
C15 N2 C17 108.97(17)
C15 N2 C7 107.82(15)
C17 N2 C7 107.09(15)
C15 N2 Ti1 111.53(11)
C17 N2 Ti1 110.23(12)
C7 N2 Ti1 111.06(12)
C18 N3 C16 109.09(16)
C18 N3 C14 106.71(15)
C16 N3 C14 108.51(16)
C18 N3 Ti1 111.08(13)
C16 N3 Ti1 110.48(12)
C14 N3 Ti1 110.85(12)
C19 N4 C22 111.54(19)
C19 N4 S2 115.79(14)
C22 N4 S2 116.32(15)
C23 N5 C25 112.60(17)
C23 N5 S1 117.61(14)
C25 N5 S1 116.32(14)
O11 C1 C2 119.11(18)
O11 C1 C6 119.72(19)
C2 C1 C6 121.14(19)
C3 C2 C1 120.55(19)
C2 C3 C4 118.4(2)
C5 C4 C3 121.04(19)
C5 C4 S2 120.15(16)
C3 C4 S2 118.77(16)
C6 C5 C4 120.94(19)
C5 C6 C1 117.84(19)
C5 C6 C7 121.27(18)
C1 C6 C7 120.89(18)
C6 C7 N2 113.36(16)
O12 C8 C9 119.62(19)
O12 C8 C13 120.16(18)
C9 C8 C13 120.17(19)
C10 C9 C8 120.3(2)
C9 C10 C11 119.4(2)
C12 C11 C10 120.7(2)
C12 C11 S1 118.70(17)
C10 C11 S1 120.58(16)
C13 C12 C11 120.5(2)
C12 C13 C8 118.97(19)
C12 C13 C14 120.03(19)
C8 C13 C14 120.94(19)
C13 C14 N3 112.84(16)
N2 C15 C16 109.90(16)
N3 C16 C15 109.32(17)
N4 C19 C20 107.52(18)
O9 C20 C19 110.5(2)
O9 C21 C22 111.58(19)
N4 C22 C21 108.12(19)
N5 C23 C24 108.07(18)
O10 C24 C23 111.50(18)
N5 C25 C26 108.42(17)
O10 C26 C25 110.80(18)
O3 C30 O4 126.4(2)
O3 C30 C31 121.9(2)
O4 C30 C31 111.70(18)
N1 C31 C32 121.81(19)
N1 C31 C30 110.61(19)
C32 C31 C30 127.56(19)
C31 C32 C33 118.2(2)
C32 C33 C34 120.0(2)
C35 C34 C33 118.19(19)
N1 C35 C34 122.0(2)
N1 C35 C36 110.35(18)
C34 C35 C36 127.65(18)
O1 C36 O2 126.3(2)
O1 C36 C35 122.0(2)
O2 C36 C35 111.72(17)
O21 C61 C60 121.6(2)
O21 C61 C62 121.6(2)
C60 C61 C62 116.9(2)
O20 C51 C50 121.8(3)
O20 C51 C52 118.0(3)
C50 C51 C52 120.1(3)

loop_
_geom_bond_atom_site_label_1
_geom_bond_atom_site_label_2
_geom_bond_distance
Ti1 O11 1.8586(15)
Ti1 O12 1.8648(15)
Ti1 O4 2.0361(15)
Ti1 O2 2.0551(14)
Ti1 N1 2.1941(18)
Ti1 N2 2.3457(17)
Ti1 N3 2.3757(18)
S1 O7 1.4341(16)
S1 O8 1.4350(16)
S1 N5 1.6355(17)
S1 C11 1.764(2)
S2 O6 1.4304(17)
S2 O5 1.4353(17)
S2 N4 1.6434(19)
S2 C4 1.764(2)
O1 C36 1.223(2)
O2 C36 1.295(3)
O3 C30 1.220(3)
O4 C30 1.297(3)
O9 C21 1.420(3)
O9 C20 1.429(3)
O10 C26 1.426(3)
O10 C24 1.427(3)
O11 C1 1.350(2)
O12 C8 1.341(3)
N1 C35 1.339(3)
N1 C31 1.343(3)
N2 C15 1.488(3)
N2 C17 1.492(3)
N2 C7 1.509(3)
N3 C18 1.489(3)
N3 C16 1.490(3)
N3 C14 1.504(2)
N4 C19 1.475(3)
N4 C22 1.477(3)
N5 C23 1.468(3)
N5 C25 1.476(3)
C1 C2 1.390(3)
C1 C6 1.413(3)
C2 C3 1.388(3)
C3 C4 1.404(3)
C4 C5 1.389(3)
C5 C6 1.389(3)
C6 C7 1.500(3)
C8 C9 1.401(3)
C8 C13 1.410(3)
C9 C10 1.379(3)
C10 C11 1.398(3)
C11 C12 1.391(3)
C12 C13 1.384(3)
C13 C14 1.504(3)
C15 C16 1.506(3)
C19 C20 1.521(3)
C21 C22 1.519(3)
C23 C24 1.511(3)
C25 C26 1.513(3)
C30 C31 1.503(3)
C31 C32 1.383(3)
C32 C33 1.390(3)
C33 C34 1.391(3)
C34 C35 1.381(3)
C35 C36 1.509(3)
O21 C61 1.214(3)
O20 C51 1.205(3)
C61 C60 1.502(3)
C61 C62 1.504(3)
C51 C50 1.485(4)
C51 C52 1.493(4)

loop_
_geom_torsion_atom_site_label_1
_geom_torsion_atom_site_label_2
_geom_torsion_atom_site_label_3
_geom_torsion_atom_site_label_4
_geom_torsion
O11 Ti1 O2 C36 96.64(16)
O12 Ti1 O2 C36 -92.96(16)
O4 Ti1 O2 C36 -0.5(2)
N1 Ti1 O2 C36 1.76(15)
N2 Ti1 O2 C36 169.57(15)
N3 Ti1 O2 C36 -171.84(17)
O11 Ti1 O4 C30 -94.83(17)
O12 Ti1 O4 C30 93.91(17)
O2 Ti1 O4 C30 0.3(2)
N1 Ti1 O4 C30 -1.98(16)
N2 Ti1 O4 C30 -173.81(18)
N3 Ti1 O4 C30 165.75(15)
O4 Ti1 O11 C1 -70.8(2)
O2 Ti1 O11 C1 147.6(2)
N1 Ti1 O11 C1 -142.0(2)
N2 Ti1 O11 C1 1.2(2)
N3 Ti1 O11 C1 74.7(2)
O4 Ti1 O12 C8 147.0(2)
O2 Ti1 O12 C8 -71.6(2)
N1 Ti1 O12 C8 -142.3(2)
N2 Ti1 O12 C8 73.8(2)
N3 Ti1 O12 C8 0.6(2)
O11 Ti1 N1 C35 -86.86(15)
O12 Ti1 N1 C35 91.80(15)
O4 Ti1 N1 C35 179.28(16)
O2 Ti1 N1 C35 0.77(14)
N2 Ti1 N1 C35 -167.58(13)
N3 Ti1 N1 C35 10.9(2)
O11 Ti1 N1 C31 93.43(15)
O12 Ti1 N1 C31 -87.91(15)
O4 Ti1 N1 C31 -0.43(14)
O2 Ti1 N1 C31 -178.94(16)
N2 Ti1 N1 C31 12.7(2)
N3 Ti1 N1 C31 -168.77(13)
O11 Ti1 N2 C15 80.06(13)
O12 Ti1 N2 C15 -93.07(13)
O4 Ti1 N2 C15 178.18(14)
O2 Ti1 N2 C15 4.63(19)
N1 Ti1 N2 C15 165.22(12)
N3 Ti1 N2 C15 -13.86(12)
O11 Ti1 N2 C17 -158.75(14)
O12 Ti1 N2 C17 28.11(14)
O4 Ti1 N2 C17 -60.63(13)
O2 Ti1 N2 C17 125.82(14)
N1 Ti1 N2 C17 -73.60(17)
N3 Ti1 N2 C17 107.33(14)
O11 Ti1 N2 C7 -40.23(13)
O12 Ti1 N2 C7 146.63(13)
O4 Ti1 N2 C7 57.89(13)
O2 Ti1 N2 C7 -115.66(14)
N1 Ti1 N2 C7 44.92(18)
N3 Ti1 N2 C7 -134.15(14)
O11 Ti1 N3 C18 25.37(13)
O12 Ti1 N3 C18 -159.40(13)
O4 Ti1 N3 C18 125.99(14)
O2 Ti1 N3 C18 -63.43(12)
N1 Ti1 N3 C18 -73.46(16)
N2 Ti1 N3 C18 105.62(13)
O11 Ti1 N3 C16 -95.84(13)
O12 Ti1 N3 C16 79.39(13)
O4 Ti1 N3 C16 4.78(18)
O2 Ti1 N3 C16 175.36(14)
N1 Ti1 N3 C16 165.33(12)
N2 Ti1 N3 C16 -15.59(12)
O11 Ti1 N3 C14 143.84(13)
O12 Ti1 N3 C14 -40.93(13)
O4 Ti1 N3 C14 -115.55(14)
O2 Ti1 N3 C14 55.04(12)
N1 Ti1 N3 C14 45.00(17)
N2 Ti1 N3 C14 -135.92(13)
O6 S2 N4 C19 -48.06(18)
O5 S2 N4 C19 -177.19(16)
C4 S2 N4 C19 67.74(18)
O6 S2 N4 C22 178.00(15)
O5 S2 N4 C22 48.88(17)
C4 S2 N4 C22 -66.19(17)
O7 S1 N5 C23 -41.29(19)
O8 S1 N5 C23 -171.34(16)
C11 S1 N5 C23 74.18(18)
O7 S1 N5 C25 -179.24(16)
O8 S1 N5 C25 50.71(18)
C11 S1 N5 C25 -63.77(18)
Ti1 O11 C1 C2 -158.85(18)
Ti1 O11 C1 C6 19.5(4)
O11 C1 C2 C3 -178.7(2)
C6 C1 C2 C3 3.0(3)
C1 C2 C3 C4 -1.4(3)
C2 C3 C4 C5 -1.0(3)
C2 C3 C4 S2 176.85(17)
O6 S2 C4 C5 -152.83(18)
O5 S2 C4 C5 -21.1(2)
N4 S2 C4 C5 93.0(2)
O6 S2 C4 C3 29.3(2)
O5 S2 C4 C3 161.04(18)
N4 S2 C4 C3 -84.89(19)
C3 C4 C5 C6 1.7(3)
S2 C4 C5 C6 -176.05(17)
C4 C5 C6 C1 -0.2(3)
C4 C5 C6 C7 179.1(2)
O11 C1 C6 C5 179.56(19)
C2 C1 C6 C5 -2.2(3)
O11 C1 C6 C7 0.3(3)
C2 C1 C6 C7 178.6(2)
C5 C6 C7 N2 136.0(2)
C1 C6 C7 N2 -44.8(3)
C15 N2 C7 C6 -57.8(2)
C17 N2 C7 C6 -174.98(17)
Ti1 N2 C7 C6 64.62(19)
Ti1 O12 C8 C9 -156.17(17)
Ti1 O12 C8 C13 21.4(3)
O12 C8 C9 C10 177.93(19)
C13 C8 C9 C10 0.4(3)
C8 C9 C10 C11 0.7(3)
C9 C10 C11 C12 -1.1(3)
C9 C10 C11 S1 177.26(16)
O7 S1 C11 C12 -151.88(16)
O8 S1 C11 C12 -20.74(19)
N5 S1 C11 C12 93.44(18)
O7 S1 C11 C10 29.7(2)
O8 S1 C11 C10 160.86(17)
N5 S1 C11 C10 -84.96(18)
C10 C11 C12 C13 0.4(3)
S1 C11 C12 C13 -177.96(16)
C11 C12 C13 C8 0.6(3)
C11 C12 C13 C14 -176.56(18)
O12 C8 C13 C12 -178.57(18)
C9 C8 C13 C12 -1.0(3)
O12 C8 C13 C14 -1.4(3)
C9 C8 C13 C14 176.12(18)
C12 C13 C14 N3 132.8(2)
C8 C13 C14 N3 -44.3(3)
C18 N3 C14 C13 -173.86(18)
C16 N3 C14 C13 -56.4(2)
Ti1 N3 C14 C13 65.06(19)
C17 N2 C15 C16 -80.26(19)
C7 N2 C15 C16 163.84(16)
Ti1 N2 C15 C16 41.65(19)
C18 N3 C16 C15 -79.6(2)
C14 N3 C16 C15 164.51(17)
Ti1 N3 C16 C15 42.80(18)
N2 C15 C16 N3 -56.7(2)
C22 N4 C19 C20 -58.2(2)
S2 N4 C19 C20 165.78(17)
C21 O9 C20 C19 -61.7(3)
N4 C19 C20 O9 59.8(3)
C20 O9 C21 C22 60.4(3)
C19 N4 C22 C21 56.7(2)
S2 N4 C22 C21 -167.51(16)
O9 C21 C22 N4 -57.1(3)
C25 N5 C23 C24 -55.1(2)
S1 N5 C23 C24 165.45(15)
C26 O10 C24 C23 -61.8(2)
N5 C23 C24 O10 57.7(3)
C23 N5 C25 C26 55.5(2)
S1 N5 C25 C26 -164.50(15)
C24 O10 C26 C25 61.6(2)
N5 C25 C26 O10 -57.8(2)
Ti1 O4 C30 O3 -175.94(17)
Ti1 O4 C30 C31 3.7(3)
C35 N1 C31 C32 0.9(3)
Ti1 N1 C31 C32 -179.42(16)
C35 N1 C31 C30 -177.54(18)
Ti1 N1 C31 C30 2.2(2)
O3 C30 C31 N1 176.2(2)
O4 C30 C31 N1 -3.4(2)
O3 C30 C31 C32 -2.1(3)
O4 C30 C31 C32 178.3(2)
N1 C31 C32 C33 0.1(3)
C30 C31 C32 C33 178.2(2)
C31 C32 C33 C34 -0.8(3)
C32 C33 C34 C35 0.6(3)
C31 N1 C35 C34 -1.1(3)
Ti1 N1 C35 C34 179.20(15)
C31 N1 C35 C36 177.15(17)
Ti1 N1 C35 C36 -2.6(2)
C33 C34 C35 N1 0.4(3)
C33 C34 C35 C36 -177.5(2)
Ti1 O2 C36 O1 176.49(16)
Ti1 O2 C36 C35 -3.6(2)
N1 C35 C36 O1 -176.43(19)
C34 C35 C36 O1 1.7(3)
N1 C35 C36 O2 3.6(2)
C34 C35 C36 O2 -178.3(2)
